data_7251201
loop_
_publ_author_name
'Uran, Erik'
'Lozin\<sek, Matic'

_publ_section_title
;
 Hydrogen-bonded salt cocrystals of xenon difluoride and protonated
 perfluoroamides
;
_journal_name_full CrystEngComm
_journal_paper_doi 10.1039/D5CE00956A
_journal_year 2025
_chemical_formula_moiety 'C3 H2 F5 N O'
_chemical_formula_sum 'C3 H2 F5 N O'
_chemical_formula_weight 163.06
_space_group_crystal_system monoclinic
_space_group_IT_number 15
_space_group_name_Hall '-C 2yc'
_space_group_name_H-M_alt 'C 1 2/c 1'
_atom_sites_solution_hydrogens difmap
_atom_sites_solution_primary iterative
_audit_creation_date 2025-10-02
_audit_creation_method
;
Olex2 1.5
(compiled 2025.07.13 svn.rb7424aed for OlexSys, GUI svn.r7314)
;
_audit_update_record
;
2025-10-03 deposited with the CCDC.	2025-11-03 downloaded from the CCDC.
;
_cell_angle_alpha 90
_cell_angle_beta 98.140(2)
_cell_angle_gamma 90
_cell_formula_units_Z 8
_cell_length_a 21.7871(5)
_cell_length_b 5.11704(12)
_cell_length_c 10.0754(3)
_cell_measurement_reflns_used 9753
_cell_measurement_temperature 100.00(10)
_cell_measurement_theta_max 76.2160
_cell_measurement_theta_min 4.1060
_cell_volume 1111.94(5)
_computing_cell_refinement 'CrysAlisPro 1.171.43.144a (Rigaku OD, 2024)'
_computing_data_collection 'CrysAlisPro system (CCD 43.143a 64-bit (release 25-10-2024))'
_computing_data_reduction 'CrysAlisPro 1.171.43.144a (Rigaku OD, 2024)'
_computing_molecular_graphics 'Olex2 1.5 (Dolomanov et al., 2009)'
_computing_publication_material 'Olex2 1.5 (Dolomanov et al., 2009)'
_computing_structure_refinement 'SHELXL 2019/3 (Sheldrick, 2015)'
_computing_structure_solution 'olex2.solve 1.5 (Bourhis et al., 2015)'
_diffrn_ambient_environment N~2~
_diffrn_ambient_temperature 100.00(10)
_diffrn_detector 'Hybrid Pixel Array Detector'
_diffrn_detector_area_resol_mean 13.3333
_diffrn_detector_type 'Eiger2 R CdTe 1M'
_diffrn_measured_fraction_theta_full 1.000
_diffrn_measured_fraction_theta_max 0.992
_diffrn_measurement_details
;
List of Runs (angles in degrees, time in seconds):

  # Type    Start    End  Width  t~exp~   \w     \q     \k     \f   Frames
#--------------------------------------------------------------------------
  1  \w    -19.00  33.00   0.50    0.50    --    2.00  76.00 -70.21  104
  2  \w    -42.00  33.00   0.50    0.50    --  -22.00  76.00 175.63  150
  3  \w      2.00  35.00   0.50    0.50    --   22.00  79.00  84.12   66
  4  \w     12.00  56.00   0.50    0.50    --   30.00  75.00   6.73   88
  5  \w     16.00  41.00   0.50    0.50    --   38.00  79.00 110.90   50
  6  \w     16.00  41.00   0.50    0.50    --   38.00  79.00 -99.59   50
  7  \w   -103.00 -73.00   0.50    0.50    --  -48.06 -77.00  30.00   60
  8  \w    -68.00   3.00   0.50    0.50    --  -48.06  77.00 120.00  142
  9  \w    -53.00 -28.00   0.50    0.50    --  -48.06 -77.00  30.00   50
 10  \w    -65.00   4.00   0.50    0.50    --  -48.06  77.00 -30.00  138
 11  \w    -59.00 -27.00   0.50    0.50    --  -48.06 -77.00-120.00   64
 12  \w     27.00  68.00   0.50    0.50    --   48.06  77.00  30.00   82
 13  \w     28.00  54.00   0.50    0.50    --   48.06  77.00 120.00   52
 14  \w     29.00  54.00   0.50    0.50    --   50.00  77.00 -20.15   50
 15  \w     34.00  60.00   0.50    0.50    --   54.00  73.00 -55.20   52
 16  \w     33.00  58.00   0.50    0.50    --   54.00  77.00 176.84   50
 17  \w     80.00 106.00   0.50    0.50    --   58.00  74.00  91.41   52
 18  \w     38.00  67.00   0.50    0.50    --   58.00  75.00 139.37   58
 19  \w     39.00  65.00   0.50    0.50    --   58.00  74.00 -87.67   52
 20  \w     39.00  67.00   0.50    0.50    --   58.00  73.00 -30.05   56
 21  \w     90.00 115.00   0.50    0.50    --   58.00  74.00 -87.67   50
 22  \w     38.00  64.00   0.50    0.50    --   58.00  74.00  91.41   52
 23  \w     39.00  65.00   0.50    0.50    --   58.00  74.00-146.21   52
 24  \w     45.00  71.00   0.50    0.50    --   66.00  76.00 -11.69   52
 25  \w    -82.00 -50.00   0.50    0.50    --  -66.00 -63.00 142.72   64
 26  \w     47.00  73.00   0.50    0.50    --   66.00  74.00-138.01   52
 27  \w     45.00  77.00   0.50    0.50    --   66.00  76.00  11.40   64
 28  \w     46.00  72.00   0.50    0.50    --   66.00  76.00 -90.05   52
 29  \w     97.00 122.00   0.50    0.50    --   66.00  76.00  11.40   50
 30  \w    -77.00 -51.00   0.50    0.50    --  -70.00 -74.00 -73.23   52
 31  \w     50.00  76.00   0.50    0.50    --   70.00  75.00  94.57   52
 32  \w    -75.00 -50.00   0.50    0.50    --  -70.00 -72.00  29.86   50
 33  \w    -88.00 -54.00   0.50    0.50    --  -74.00 -73.00-165.58   68
 34  \w   -102.00 -58.00   0.50    0.50    --  -78.00 -74.00 160.51   88
 35  \w    -88.00 -62.00   0.50    0.50    --  -82.00 -73.00  34.48   52
 36  \w    -90.00 -62.00   0.50    0.50    --  -82.00 -73.00  64.07   56
 37  \w    -87.00 -62.00   0.50    0.50    --  -82.00 -73.00 -80.68   50
 38  \w    -86.00 -61.00   0.50    0.50    --  -82.50 -77.00 -30.00   50
 39  \w    -91.00 -65.00   0.50    0.50    --  -82.50 -66.00   2.50   52
 40  \w    -90.00 -64.00   0.50    0.50    --  -82.50 -73.00   1.22   52
 41  \w    -86.00 -61.00   0.50    0.50    --  -82.50 -77.00 150.00   50
 42  \w    -87.00 -61.00   0.50    0.50    --  -82.50 -76.00-161.93   52
 43  \w    -90.00 -64.00   0.50    0.50    --  -82.50 -71.00 -53.65   52
 44  \w    -91.00 -61.00   0.50    0.50    --  -82.50 -77.00-120.00   60
 45  \w    -51.00 -18.00   0.50    0.50    --  -82.50  45.00  90.00   66
 46  \w    -86.00 -61.00   0.50    0.50    --  -82.50 -77.00  90.00   50
 47  \w    -46.00 -20.00   0.50    0.50    --  -82.50  45.00-180.00   52
 48  \w    -86.00 -61.00   0.50    0.50    --  -82.50 -77.00 120.00   50
 49  \w    -90.00 -65.00   0.50    0.50    --  -82.50 -69.00  37.07   50
 50  \w    -58.00 -30.00   0.50    0.50    --  -82.50  68.00  13.57   56
 51  \w    -88.00 -62.00   0.50    0.50    --  -82.50 -77.00 -90.00   52
 52  \w    -88.00 -62.00   0.50    0.50    --  -82.50 -74.00 129.83   52
 53  \w    -88.00 -62.00   0.50    0.50    --  -82.50 -77.00 -13.13   52
 54  \w    -94.00 -65.00   0.50    0.50    --  -82.50 -72.00 167.32   58
 55  \w     19.00  44.00   0.50    0.50    --   86.00 -43.00-111.74   50
 56  \w     47.00 107.00   0.50    0.50    --  104.00 -80.00 148.10  120
 57  \w     94.00 120.00   0.50    0.50    --  104.00  61.00  90.00   52
 58  \w    139.00 164.00   0.50    0.50    --  104.00  61.00-120.00   50
 59  \w     93.00 126.00   0.50    0.50    --  104.00  61.00-120.00   66
 60  \w    133.00 160.00   0.50    0.50    --  104.00  77.00-180.00   54
 61  \w    122.00 161.00   0.50    0.50    --  104.00  61.00  90.00   78
 62  \w     87.00 126.00   0.50    0.50    --  104.00  77.00   0.00   78
 63  \w     83.00 109.00   0.50    0.50    --  104.00  77.00-180.00   52
 64  \w    133.00 161.00   0.50    0.50    --  104.00  45.00  30.00   56
 65  \w     93.00 160.00   0.50    0.50    --  104.00  61.00 -60.00  134
 66  \w    134.00 160.00   0.50    0.50    --  104.00  77.00  60.00   52
 67  \w     83.00 109.00   0.50    0.50    --  104.00  77.00  60.00   52
 68  \w    122.00 170.00   0.50    0.50    --  104.00  45.00-120.00   96
 69  \w     99.00 132.00   0.50    0.50    --  104.00  45.00 -90.00   66
 70  \w    138.00 164.00   0.50    0.50    --  104.00  61.00  30.00   52
 71  \w     48.00  73.00   0.50    0.50    --  104.00 -77.00  30.00   50
 72  \w    100.00 133.00   0.50    0.50    --  104.00  61.00  30.00   66
 73  \w    127.00 160.00   0.50    0.50    --  104.00  77.00 -30.00   66
 74  \w     85.00 115.00   0.50    0.50    --  104.00  77.00 -30.00   60
 75  \w    125.00 161.00   0.50    0.50    --  104.00  61.00 120.00   72
 76  \w     88.00 114.00   0.50    0.50    --  104.00 -80.00-158.28   52
 77  \w     91.00 123.00   0.50    0.50    --  104.00  61.00 120.00   64
 78  \w     83.00 112.00   0.50    0.50    --  104.00  77.00-150.00   58
 79  \w    133.00 162.00   0.50    0.50    --  104.00  61.00   0.00   58
 80  \w    133.00 160.00   0.50    0.50    --  104.00  77.00 -90.00   54
 81  \w     54.00  80.00   0.50    0.50    --  104.00 -80.00-158.28   52
 82  \w     84.00 110.00   0.50    0.50    --  104.00  77.00 -90.00   52
 83  \w     84.00 116.00   0.50    0.50    --  104.00  77.00 150.00   64
 84  \w    134.00 160.00   0.50    0.50    --  104.00  45.00-180.00   52
 85  \w     48.00  86.00   0.50    0.50    --  104.00 -77.00-150.00   76
 86  \w    127.00 153.00   0.50    0.50    --  104.00  61.00 -30.00   52
 87  \w     90.00 117.00   0.50    0.50    --  104.00  61.00 -30.00   54
 88  \w     47.00  72.00   0.50    0.50    --  104.00 -78.00  60.63   50
 89  \w    133.00 159.00   0.50    0.50    --  104.00  61.00 -90.00   52
 90  \w     48.00  82.00   0.50    0.50    --  104.00 -77.00 120.00   68
 91  \w     91.00 117.00   0.50    0.50    --  104.00  61.00 -90.00   52
 92  \w     80.00 106.00   0.50    0.50    --  104.00 -80.00  45.50   52
 93  \w    125.00 161.00   0.50    0.50    --  104.00  77.00 150.00   72
 94  \w     90.00 130.00   0.50    0.50    --  104.00  61.00   0.00   80
 95  \w    133.00 159.00   0.50    0.50    --  104.00  77.00  30.00   52
 96  \w     83.00 121.00   0.50    0.50    --  104.00  77.00  30.00   76
 97  \w    130.00 158.00   0.50    0.50    --  104.00  77.00-150.00   56
 98  \w     88.00 114.00   0.50    0.50    --  104.00  77.00  90.00   52
 99  \w    131.00 157.00   0.50    0.50    --  104.00  77.00  90.00   52
100  \w     51.00  76.00   0.50    0.50    --  104.00 -80.00  45.50   50
101  \w     50.00  87.00   0.50    0.50    --  104.00 -77.00 150.00   74
102  \w     48.00  74.00   0.50    0.50    --  104.00 -77.00-180.00   52
103  \w     54.00  83.00   0.50    0.50    --  104.00 -77.00   0.00   58
104  \w     47.00  79.00   0.50    0.50    --  104.00 -80.00 -62.67   64
105  \w    122.00 158.00   0.50    0.50    --  104.00  77.00 120.00   72
106  \w     83.00 109.00   0.50    0.50    --  104.00  77.00 120.00   52
107  \w     49.00 105.00   0.50    0.50    --  104.00 -79.00  39.64  112
108  \w    140.00 166.00   0.50    0.50    --  104.00  45.00 -90.00   52
109  \w    136.00 170.00   0.50    0.50    --  104.00  45.00 -30.00   68
110  \w    138.00 168.00   0.50    0.50    --  104.00  45.00 150.00   60
111  \w    122.00 159.00   0.50    0.50    --  104.00  77.00 -60.00   74
112  \w     85.00 111.00   0.50    0.50    --  104.00  77.00 -60.00   52
113  \w     47.00 123.00   0.50    0.50    --  104.00 -80.00 -22.68  152
114  \w    129.00 160.00   0.50    0.50    --  104.00  61.00  60.00   62
115  \w     47.00 100.00   0.50    0.50    --  104.00 -80.00 100.86  106
116  \w     90.00 125.00   0.50    0.50    --  104.00  61.00  60.00   70
117  \w     91.00 122.00   0.50    0.50    --  104.00  61.00-180.00   62
118  \w    139.00 164.00   0.50    0.50    --  104.00  61.00-180.00   50
119  \w     48.00  98.00   0.50    0.50    --  104.00 -77.00 -90.00  100
120  \w     49.00  90.00   0.50    0.50    --  104.00 -80.00  86.53   82
121  \w     48.00  73.00   0.50    0.50    --  104.00 -77.00 -60.00   50
122  \w    136.00 162.00   0.50    0.50    --  104.00  61.00-150.00   52
123  \w     93.00 131.00   0.50    0.50    --  104.00  61.00-150.00   76
124  \w    125.00 151.00   0.50    0.50    --  104.00  45.00-150.00   52
125  \w     99.00 124.00   0.50    0.50    --  104.00 -80.00 -45.44   50
126  \w     52.00  84.00   0.50    0.50    --  104.00 -77.00-120.00   64
127  \w    132.00 161.00   0.50    0.50    --  104.00  77.00-120.00   58
128  \w     48.00  93.00   0.50    0.50    --  104.00 -80.00 -45.44   90
129  \w     86.00 124.00   0.50    0.50    --  104.00  77.00-120.00   76
130  \w    131.00 164.00   0.50    0.50    --  104.00  61.00 150.00   66
131  \w     90.00 125.00   0.50    0.50    --  104.00  61.00 150.00   70
132  \w    136.00 161.00   0.50    0.50    --  104.00  77.00   0.00   50
;
_diffrn_measurement_device 'four-circle diffractometer'
_diffrn_measurement_device_type 'Rigaku OD, XtaLAB Synergy-S, Dualflex, Eiger2 R CdTe 1M'
_diffrn_measurement_method '\w scans'
_diffrn_orient_matrix_type 'CrysAlisPro convention (1999,Acta A55,543-557)'
_diffrn_orient_matrix_UB_11 -0.0646913000
_diffrn_orient_matrix_UB_12 0.0920716000
_diffrn_orient_matrix_UB_13 -0.0649865000
_diffrn_orient_matrix_UB_21 -0.0267123000
_diffrn_orient_matrix_UB_22 -0.2713907000
_diffrn_orient_matrix_UB_23 0.0249308000
_diffrn_orient_matrix_UB_31 -0.0142866000
_diffrn_orient_matrix_UB_32 0.0919785000
_diffrn_orient_matrix_UB_33 0.1379381000
_diffrn_radiation_monochromator mirror
_diffrn_radiation_probe x-ray
_diffrn_radiation_type 'Cu K\a'
_diffrn_radiation_wavelength 1.54184
_diffrn_reflns_av_R_equivalents 0.0470
_diffrn_reflns_av_unetI/netI 0.0184
_diffrn_reflns_Laue_measured_fraction_full 1.000
_diffrn_reflns_Laue_measured_fraction_max 0.992
_diffrn_reflns_limit_h_max 27
_diffrn_reflns_limit_h_min -27
_diffrn_reflns_limit_k_max 6
_diffrn_reflns_limit_k_min -6
_diffrn_reflns_limit_l_max 12
_diffrn_reflns_limit_l_min -11
_diffrn_reflns_number 15587
_diffrn_reflns_point_group_measured_fraction_full 1.000
_diffrn_reflns_point_group_measured_fraction_max 0.992
_diffrn_reflns_theta_full 67.684
_diffrn_reflns_theta_max 76.191
_diffrn_reflns_theta_min 4.100
_diffrn_source 'micro-focus sealed X-ray tube'
_diffrn_source_type 'PhotonJet (Cu) X-ray Source'
_exptl_absorpt_coefficient_mu 2.330
_exptl_absorpt_correction_T_max 1.000
_exptl_absorpt_correction_T_min 0.651
_exptl_absorpt_correction_type gaussian
_exptl_absorpt_process_details
;
CrysAlisPro 1.171.43.144a (Rigaku Oxford Diffraction, 2024)
Numerical absorption correction based on gaussian integration over
a multifaceted crystal model
Empirical absorption correction using spherical harmonics,
implemented in SCALE3 ABSPACK scaling algorithm.
;
_exptl_crystal_colour 'clear colourless'
_exptl_crystal_colour_primary colourless
_exptl_crystal_density_diffrn 1.948
_exptl_crystal_description block
_exptl_crystal_F_000 640
_exptl_crystal_size_max 0.17
_exptl_crystal_size_mid 0.12
_exptl_crystal_size_min 0.06
_refine_diff_density_max 0.386
_refine_diff_density_min -0.355
_refine_diff_density_rms 0.119
_refine_ls_extinction_method none
_refine_ls_goodness_of_fit_ref 1.115
_refine_ls_hydrogen_treatment refall
_refine_ls_matrix_type full
_refine_ls_number_parameters 99
_refine_ls_number_reflns 1161
_refine_ls_number_restraints 0
_refine_ls_restrained_S_all 1.115
_refine_ls_R_factor_all 0.0507
_refine_ls_R_factor_gt 0.0484
_refine_ls_shift/su_max 0.000
_refine_ls_shift/su_mean 0.000
_refine_ls_structure_factor_coef Fsqd
_refine_ls_weighting_details 'w=1/[\s^2^(Fo^2^)+(0.0976P)^2^+0.5637P] where P=(Fo^2^+2Fc^2^)/3'
_refine_ls_weighting_scheme calc
_refine_ls_wR_factor_gt 0.1355
_refine_ls_wR_factor_ref 0.1384
_reflns_Friedel_coverage 0.000
_reflns_number_gt 1063
_reflns_number_total 1161
_reflns_threshold_expression 'I > 2\s(I)'
_cod_data_source_file d5ce00956a2.cif
_cod_data_source_block f5c3(o)nh2_1
_cod_database_code 7251201
_shelx_shelxl_version_number 2019/3
_chemical_oxdiff_formula 'F5 C3 O N H2 '
_chemical_oxdiff_usercomment '100 K, EU'
_shelx_space_group_comment
;
The symmetry employed for this shelxl refinement is uniquely defined
by the following loop, which should always be used as a source of
symmetry information in preference to the above space-group names.
They are only intended as comments.
;
_cell_oxdiff_angle_alpha 89.931(2)
_cell_oxdiff_angle_beta 98.164(2)
_cell_oxdiff_angle_gamma 89.953(2)
_cell_oxdiff_length_a 21.7875(6)
_cell_oxdiff_length_b 5.11841(13)
_cell_oxdiff_length_c 10.0731(2)
_cell_oxdiff_measurement_reflns_used 9751
_cell_oxdiff_volume 1111.94(5)
_shelx_estimated_absorpt_t_max 0.873
_shelx_estimated_absorpt_t_min 0.693
_olex2_refinement_description
;
;
_olex2_exptl_crystal_mounting_method 'MiTeGen loop'
_olex2_submission_special_instructions 'No special instructions were received'
_oxdiff_exptl_absorpt_empirical_details
;
Empirical correction (ABSPACK) includes:
- Absorption correction using spherical harmonics
- Frame scaling
;
_oxdiff_exptl_absorpt_empirical_full_max 1.398
_oxdiff_exptl_absorpt_empirical_full_min 0.717

loop_
_space_group_symop_operation_xyz
'x, y, z'
'-x, y, -z+1/2'
'x+1/2, y+1/2, z'
'-x+1/2, y+1/2, -z+1/2'
'-x, -y, -z'
'x, -y, z-1/2'
'-x+1/2, -y+1/2, -z'
'x+1/2, -y+1/2, z-1/2'

loop_
_atom_site_label
_atom_site_type_symbol
_atom_site_fract_x
_atom_site_fract_y
_atom_site_fract_z
_atom_site_U_iso_or_equiv
_atom_site_adp_type
_atom_site_occupancy
_atom_site_site_symmetry_order
_atom_site_calc_flag
_atom_site_refinement_flags_posn
_atom_site_refinement_flags_adp
_atom_site_refinement_flags_occupancy
_atom_site_disorder_assembly
_atom_site_disorder_group
F1 F 0.36297(5) 0.1623(2) 0.71443(10) 0.0349(3) Uani 1 1 d . . . . .
O1 O 0.29253(6) 0.4942(2) 0.43185(11) 0.0278(3) Uani 1 1 d . . . . .
N1 N 0.29311(7) 0.5812(3) 0.65281(13) 0.0262(4) Uani 1 1 d . . . . .
H1A H 0.3068(11) 0.540(4) 0.731(3) 0.036(6) Uiso 1 1 d . . . . .
H1B H 0.2669(11) 0.711(4) 0.636(2) 0.033(5) Uiso 1 1 d . . . . .
C1 C 0.31133(7) 0.4550(3) 0.55138(15) 0.0237(4) Uani 1 1 d . . . . .
F2 F 0.34973(5) 0.03955(19) 0.50418(10) 0.0333(3) Uani 1 1 d . . . . .
C2 C 0.36170(7) 0.2464(3) 0.58674(15) 0.0261(4) Uani 1 1 d . . . . .
F3 F 0.42964(5) 0.4169(3) 0.44664(12) 0.0491(4) Uani 1 1 d . . . . .
C3 C 0.42722(8) 0.3463(4) 0.57233(18) 0.0330(4) Uani 1 1 d . . . . .
F4 F 0.44063(5) 0.5518(2) 0.65142(13) 0.0464(4) Uani 1 1 d . . . . .
F5 F 0.46905(5) 0.1624(2) 0.60585(13) 0.0461(4) Uani 1 1 d . . . . .

loop_
_atom_site_aniso_label
_atom_site_aniso_U_11
_atom_site_aniso_U_22
_atom_site_aniso_U_33
_atom_site_aniso_U_23
_atom_site_aniso_U_13
_atom_site_aniso_U_12
F1 0.0437(7) 0.0403(6) 0.0212(5) 0.0073(4) 0.0066(4) 0.0049(4)
O1 0.0324(7) 0.0370(6) 0.0143(6) -0.0007(4) 0.0043(4) 0.0008(5)
N1 0.0308(7) 0.0344(8) 0.0140(6) 0.0002(5) 0.0049(5) 0.0000(6)
C1 0.0242(8) 0.0299(8) 0.0178(7) 0.0002(6) 0.0052(6) -0.0051(6)
F2 0.0376(6) 0.0316(6) 0.0310(6) -0.0058(4) 0.0061(4) -0.0014(4)
C2 0.0305(9) 0.0303(8) 0.0176(7) 0.0008(6) 0.0044(6) -0.0030(6)
F3 0.0340(6) 0.0795(10) 0.0362(7) 0.0143(6) 0.0130(5) -0.0063(6)
C3 0.0279(8) 0.0414(10) 0.0294(8) 0.0008(7) 0.0030(6) -0.0013(7)
F4 0.0317(6) 0.0496(7) 0.0559(9) -0.0105(5) -0.0009(5) -0.0094(5)
F5 0.0318(6) 0.0562(8) 0.0497(8) 0.0004(6) 0.0039(5) 0.0103(5)

loop_
_atom_type_symbol
_atom_type_description
_atom_type_scat_dispersion_real
_atom_type_scat_dispersion_imag
_atom_type_scat_source
C C 0.0181 0.0091 'International Tables Vol C Tables 4.2.6.8 and 6.1.1.4'
H H 0.0000 0.0000 'International Tables Vol C Tables 4.2.6.8 and 6.1.1.4'
F F 0.0727 0.0534 'International Tables Vol C Tables 4.2.6.8 and 6.1.1.4'
N N 0.0311 0.0180 'International Tables Vol C Tables 4.2.6.8 and 6.1.1.4'
O O 0.0492 0.0322 'International Tables Vol C Tables 4.2.6.8 and 6.1.1.4'

loop_
_exptl_crystal_face_index_h
_exptl_crystal_face_index_k
_exptl_crystal_face_index_l
_exptl_crystal_face_perp_dist
11 -2 0 0.0391
-3 1 6 0.0875
-11 2 -1 0.0183
0 0 -6 0.0856
8 3 0 0.0478
-6 -3 -2 0.0537
-10 -2 4 0.0844
9 1 -6 0.0768
7 -1 5 0.0765
14 0 -1 0.0391
-2 -3 3 0.0672
-5 0 6 0.0794
8 -3 0 0.0459
5 -2 4 0.0688
14 1 0 0.0346
10 2 0 0.0428
3 2 5 0.0756

loop_
_geom_angle_atom_site_label_1
_geom_angle_atom_site_label_2
_geom_angle_atom_site_label_3
_geom_angle
_geom_angle_site_symmetry_1
_geom_angle_site_symmetry_3
_geom_angle_publ_flag
H1A N1 H1B 121(2) . . ?
C1 N1 H1A 120.3(16) . . ?
C1 N1 H1B 118.9(16) . . ?
O1 C1 N1 125.71(16) . . ?
O1 C1 C2 117.86(14) . . ?
N1 C1 C2 116.41(14) . . ?
F1 C2 C1 111.06(13) . . ?
F1 C2 C3 107.48(13) . . ?
C1 C2 C3 112.84(13) . . ?
F2 C2 F1 108.23(12) . . ?
F2 C2 C1 109.45(12) . . ?
F2 C2 C3 107.63(13) . . ?
F3 C3 C2 110.06(14) . . ?
F3 C3 F4 108.85(16) . . ?
F4 C3 C2 109.52(14) . . ?
F5 C3 C2 110.74(15) . . ?
F5 C3 F3 108.61(15) . . ?
F5 C3 F4 109.02(14) . . ?

loop_
_geom_bond_atom_site_label_1
_geom_bond_atom_site_label_2
_geom_bond_distance
_geom_bond_site_symmetry_2
_geom_bond_publ_flag
F1 C2 1.3533(17) . ?
O1 C1 1.2323(19) . ?
N1 H1A 0.83(3) . ?
N1 H1B 0.88(2) . ?
N1 C1 1.317(2) . ?
C1 C2 1.536(2) . ?
F2 C2 1.3487(18) . ?
C2 C3 1.542(2) . ?
F3 C3 1.325(2) . ?
C3 F4 1.327(2) . ?
C3 F5 1.321(2) . ?

loop_
_geom_hbond_atom_site_label_D
_geom_hbond_atom_site_label_H
_geom_hbond_atom_site_label_A
_geom_hbond_distance_DH
_geom_hbond_distance_HA
_geom_hbond_distance_DA
_geom_hbond_angle_DHA
_geom_hbond_site_symmetry_A
_geom_hbond_publ_flag
N1 H1A O1 0.83(3) 2.10(3) 2.8396(17) 149(2) 6_566 yes
N1 H1B O1 0.88(2) 2.04(2) 2.912(2) 171(2) 7_566 yes

loop_
_geom_torsion_atom_site_label_1
_geom_torsion_atom_site_label_2
_geom_torsion_atom_site_label_3
_geom_torsion_atom_site_label_4
_geom_torsion
_geom_torsion_site_symmetry_1
_geom_torsion_site_symmetry_2
_geom_torsion_site_symmetry_3
_geom_torsion_site_symmetry_4
_geom_torsion_publ_flag
F1 C2 C3 F3 176.26(14) . . . . ?
F1 C2 C3 F4 -64.12(18) . . . . ?
F1 C2 C3 F5 56.15(18) . . . . ?
O1 C1 C2 F1 -159.37(14) . . . . ?
O1 C1 C2 F2 -39.93(18) . . . . ?
O1 C1 C2 C3 79.88(18) . . . . ?
N1 C1 C2 F1 22.2(2) . . . . ?
N1 C1 C2 F2 141.64(14) . . . . ?
N1 C1 C2 C3 -98.55(17) . . . . ?
C1 C2 C3 F3 -60.96(19) . . . . ?
C1 C2 C3 F4 58.66(18) . . . . ?
C1 C2 C3 F5 178.93(13) . . . . ?
F2 C2 C3 F3 59.89(18) . . . . ?
F2 C2 C3 F4 179.52(12) . . . . ?
F2 C2 C3 F5 -60.21(18) . . . . ?

loop_
_exptl_oxdiff_crystal_face_indexfrac_h
_exptl_oxdiff_crystal_face_indexfrac_k
_exptl_oxdiff_crystal_face_indexfrac_l
_exptl_oxdiff_crystal_face_x
_exptl_oxdiff_crystal_face_y
_exptl_oxdiff_crystal_face_z
11.3661 -1.9196 0.1538 -0.9220 0.2212 -0.3177
-2.8269 0.7268 6.3689 -0.1641 0.0370 0.9857
-11.2856 1.8916 -0.5215 0.9381 -0.2249 0.2633
-0.4453 -0.1749 -6.4313 0.4306 -0.1010 -0.8969
7.6716 2.7867 -0.1431 -0.2304 -0.9648 0.1270
-5.8482 -2.8651 -1.5207 0.2134 0.8959 -0.3897
-9.5618 -1.8557 3.7372 0.2048 0.8522 0.4814
8.5567 0.6569 -5.5527 -0.1322 -0.5453 -0.8278
6.7596 -0.9625 4.9199 -0.8456 0.2033 0.4935
14.1319 0.1098 -0.7878 -0.8529 -0.4269 -0.3005
-2.3700 -2.9203 3.0396 -0.3131 0.9316 0.1845
-4.8407 -0.4817 6.3254 -0.1423 0.4177 0.8974
7.8063 -2.7587 -0.0550 -0.7554 0.5388 -0.3729
5.0205 -2.1825 3.9682 -0.7836 0.5571 0.2749
13.7456 0.5274 0.2272 -0.8554 -0.5046 -0.1165
10.2999 2.2656 -0.1949 -0.4451 -0.8948 0.0344
2.6624 2.1710 4.5772 -0.2698 -0.5462 0.7930
